data_1512636
loop_
_publ_author_name
'Zohreh Derikvand'
'Andya Nemati'
'Ardeshir Shokrollahi'
'Fereshteh Zarghampour'

_publ_section_title
;
 Synthesis, characterization, spectroscopic, crystal structures and
 solution studies of two coordination compounds of zinc(II) and iron(III)
 based on chelidamic acid and acridine
;
_journal_name_full
;
Inorganica Chimica Acta
;
_journal_page_first 362
_journal_page_last 373
_journal_paper_doi 10.1016/j.ica.2012.03.034
_journal_volume 392
_journal_year 2012
_chemical_formula_moiety 'C14 H6 N2 O10 Zn 2-, 2(C13 H10 N +), 10(H2 O)'
_chemical_formula_sum 'C40 H46 N4 O20 Zn'
_chemical_formula_weight 968.18
_space_group_IT_number 15
_symmetry_cell_setting monoclinic
_symmetry_space_group_name_Hall '-C 2yc'
_symmetry_space_group_name_H-M 'C 1 2/c 1'
_atom_sites_solution_hydrogens mixed
_atom_sites_solution_primary direct
_atom_sites_solution_secondary difmap
_cell_angle_alpha 90.00
_cell_angle_beta 108.987(2)
_cell_angle_gamma 90.00
_cell_formula_units_Z 8
_cell_length_a 19.628(2)
_cell_length_b 15.9366(16)
_cell_length_c 29.386(3)
_cell_measurement_reflns_used 3652
_cell_measurement_temperature 120(2)
_cell_measurement_theta_max 22.41
_cell_measurement_theta_min 2.45
_cell_volume 8691.9(15)
_computing_cell_refinement 'SAINTPlus (Bruker, 1998a)'
_computing_data_collection 'SMART (Bruker, 1998b)'
_computing_data_reduction 'SAINTPlus (Bruker, 1998a)'
_computing_molecular_graphics 'SHELXTL ver. 5.1 (Sheldrick, 1998b)'
_computing_publication_material 'SHELXTL ver. 5.1 (Sheldrick, 1998b)'
_computing_structure_refinement 'SHELXTL ver. 5.1 (Sheldrick, 1998b)'
_computing_structure_solution 'SHELXTL ver. 5.1 (Sheldrick, 1998b)'
_diffrn_ambient_temperature 120(2)
_diffrn_measured_fraction_theta_full 0.981
_diffrn_measured_fraction_theta_max 0.981
_diffrn_measurement_device_type 'Bruker SMART 1000 CCD area detector'
_diffrn_measurement_method 'phi and omega scans'
_diffrn_radiation_monochromator graphite
_diffrn_radiation_source 'fine-focus sealed tube'
_diffrn_radiation_type MoK\a
_diffrn_radiation_wavelength 0.71073
_diffrn_reflns_av_R_equivalents 0.0781
_diffrn_reflns_av_sigmaI/netI 0.0931
_diffrn_reflns_limit_h_max 25
_diffrn_reflns_limit_h_min -26
_diffrn_reflns_limit_k_max 21
_diffrn_reflns_limit_k_min -21
_diffrn_reflns_limit_l_max 40
_diffrn_reflns_limit_l_min -40
_diffrn_reflns_number 38160
_diffrn_reflns_theta_full 29.06
_diffrn_reflns_theta_max 29.06
_diffrn_reflns_theta_min 1.68
_exptl_absorpt_coefficient_mu 0.651
_exptl_absorpt_correction_T_max 0.907
_exptl_absorpt_correction_T_min 0.821
_exptl_absorpt_correction_type multi-scan
_exptl_absorpt_process_details 'SADABS (Sheldric, 1998a)'
_exptl_crystal_colour brown
_exptl_crystal_density_diffrn 1.480
_exptl_crystal_density_method 'not measured'
_exptl_crystal_description prism
_exptl_crystal_F_000 4032
_exptl_crystal_size_max 0.25
_exptl_crystal_size_mid 0.25
_exptl_crystal_size_min 0.15
_refine_diff_density_max 1.082
_refine_diff_density_min -0.517
_refine_diff_density_rms 0.105
_refine_ls_extinction_method none
_refine_ls_goodness_of_fit_ref 1.292
_refine_ls_hydrogen_treatment constr
_refine_ls_matrix_type full
_refine_ls_number_parameters 622
_refine_ls_number_reflns 11419
_refine_ls_number_restraints 0
_refine_ls_restrained_S_all 1.292
_refine_ls_R_factor_all 0.1330
_refine_ls_R_factor_gt 0.0697
_refine_ls_shift/su_max 0.001
_refine_ls_shift/su_mean 0.000
_refine_ls_structure_factor_coef Fsqd
_refine_ls_weighting_details 'calc w=1/[\s^2^(Fo^2^)+(0.0200P)^2^+11.0000P] where P=(Fo^2^+2Fc^2^)/3'
_refine_ls_weighting_scheme calc
_refine_ls_wR_factor_gt 0.1335
_refine_ls_wR_factor_ref 0.1575
_reflns_number_gt 6447
_reflns_number_total 11419
_reflns_threshold_expression I>2\s(I)
_cod_data_source_file ICA-2012-392-362-373-2.cif
_cod_data_source_block a
_cod_original_cell_volume 8692.3(15)
_cod_original_sg_symbol_H-M 'C 2/c'
_cod_database_code 1512636

loop_
_symmetry_equiv_pos_as_xyz
'x, y, z'
'-x, y, -z+1/2'
'x+1/2, y+1/2, z'
'-x+1/2, y+1/2, -z+1/2'
'-x, -y, -z'
'x, -y, z-1/2'
'-x+1/2, -y+1/2, -z'
'x+1/2, -y+1/2, z-1/2'

loop_
_atom_site_label
_atom_site_type_symbol
_atom_site_fract_x
_atom_site_fract_y
_atom_site_fract_z
_atom_site_U_iso_or_equiv
_atom_site_adp_type
_atom_site_occupancy
_atom_site_symmetry_multiplicity
_atom_site_calc_flag
_atom_site_refinement_flags
_atom_site_disorder_assembly
_atom_site_disorder_group
Zn1 Zn 0.43278(2) 0.66356(2) 0.113741(13) 0.02736(12) Uani 1 1 d . . .
O1 O 0.54929(12) 0.66267(14) 0.12955(8) 0.0278(5) Uani 1 1 d . . .
O2 O 0.63305(13) 0.64550(16) 0.09408(9) 0.0363(6) Uani 1 1 d . . .
O3 O 0.32073(12) 0.64974(14) 0.06427(8) 0.0303(5) Uani 1 1 d . . .
O4 O 0.25869(14) 0.61929(17) -0.01207(9) 0.0420(7) Uani 1 1 d . . .
O5 O 0.46619(14) 0.56810(15) -0.07845(8) 0.0360(6) Uani 1 1 d . . .
H5 H 0.5100 0.5727 -0.0769 0.054 Uiso 1 1 d R . .
O6 O 0.42777(13) 0.80205(14) 0.10890(8) 0.0286(5) Uani 1 1 d . . .
O7 O 0.41034(13) 0.91537(14) 0.14891(8) 0.0331(6) Uani 1 1 d . . .
O8 O 0.42817(13) 0.54534(14) 0.14963(8) 0.0312(6) Uani 1 1 d . . .
O9 O 0.40993(14) 0.49356(15) 0.21506(8) 0.0351(6) Uani 1 1 d . . .
O10 O 0.40046(14) 0.77530(15) 0.30366(8) 0.0373(6) Uani 1 1 d . . .
H10 H 0.4056 0.7374 0.3248 0.056 Uiso 1 1 d R . .
N1 N 0.44412(15) 0.63216(16) 0.05063(10) 0.0256(6) Uani 1 1 d . . .
N2 N 0.41749(14) 0.69967(17) 0.17505(9) 0.0242(6) Uani 1 1 d . . .
C1 C 0.51030(18) 0.62744(19) 0.04737(11) 0.0244(7) Uani 1 1 d . . .
C2 C 0.52081(19) 0.60628(19) 0.00429(12) 0.0273(8) Uani 1 1 d . . .
H2A H 0.5680 0.6034 0.0022 0.033 Uiso 1 1 calc R . .
C3 C 0.4609(2) 0.58930(19) -0.03573(12) 0.0291(8) Uani 1 1 d . . .
C4 C 0.3926(2) 0.5944(2) -0.03144(12) 0.0291(8) Uani 1 1 d . . .
H4A H 0.3509 0.5822 -0.0581 0.035 Uiso 1 1 calc R . .
C5 C 0.38644(18) 0.6175(2) 0.01231(11) 0.0253(7) Uani 1 1 d . . .
C6 C 0.56952(19) 0.6461(2) 0.09377(12) 0.0272(8) Uani 1 1 d . . .
C7 C 0.3158(2) 0.6290(2) 0.02200(13) 0.0305(8) Uani 1 1 d . . .
C8 C 0.41384(17) 0.7805(2) 0.18480(11) 0.0238(7) Uani 1 1 d . . .
C9 C 0.40733(18) 0.8084(2) 0.22732(12) 0.0274(8) Uani 1 1 d . . .
H9A H 0.4050 0.8666 0.2337 0.033 Uiso 1 1 calc R . .
C10 C 0.40428(18) 0.7474(2) 0.26120(11) 0.0280(8) Uani 1 1 d . . .
C11 C 0.40635(17) 0.6629(2) 0.25050(11) 0.0259(7) Uani 1 1 d . . .
H11A H 0.4030 0.6209 0.2726 0.031 Uiso 1 1 calc R . .
C12 C 0.41339(18) 0.6415(2) 0.20688(11) 0.0250(7) Uani 1 1 d . . .
C13 C 0.41746(18) 0.8380(2) 0.14411(11) 0.0270(7) Uani 1 1 d . . .
C14 C 0.41718(17) 0.5521(2) 0.18950(12) 0.0258(7) Uani 1 1 d . . .
N1A N 0.24489(15) 0.61946(19) 0.12372(10) 0.0309(7) Uani 1 1 d . . .
H1NA H 0.2686 0.6262 0.1024 0.037 Uiso 1 1 d R . .
C1A C 0.25453(19) 0.4714(2) 0.11294(14) 0.0363(9) Uani 1 1 d . . .
H1AA H 0.2686 0.4802 0.0853 0.044 Uiso 1 1 calc R . .
C2A C 0.2486(2) 0.3919(3) 0.12826(15) 0.0435(10) Uani 1 1 d . . .
H2AA H 0.2593 0.3457 0.1113 0.052 Uiso 1 1 calc R . .
C3A C 0.2266(2) 0.3768(3) 0.16884(16) 0.0503(11) Uani 1 1 d . . .
H3AA H 0.2226 0.3209 0.1790 0.060 Uiso 1 1 calc R . .
C4A C 0.2114(2) 0.4421(3) 0.19314(16) 0.0507(11) Uani 1 1 d . . .
H4AA H 0.1959 0.4316 0.2201 0.061 Uiso 1 1 calc R . .
C5A C 0.2179(2) 0.5264(2) 0.17921(13) 0.0378(9) Uani 1 1 d . . .
C6A C 0.2043(2) 0.5959(3) 0.20345(14) 0.0460(11) Uani 1 1 d . . .
H6AA H 0.1898 0.5880 0.2310 0.055 Uiso 1 1 calc R . .
C7A C 0.2115(2) 0.6766(3) 0.18814(13) 0.0404(10) Uani 1 1 d . . .
C8A C 0.1972(2) 0.7500(3) 0.21157(14) 0.0503(11) Uani 1 1 d . . .
H8AA H 0.1831 0.7444 0.2394 0.060 Uiso 1 1 calc R . .
C9A C 0.2036(2) 0.8279(3) 0.19426(15) 0.0525(11) Uani 1 1 d . . .
H9AA H 0.1949 0.8762 0.2104 0.063 Uiso 1 1 calc R . .
C10A C 0.2228(2) 0.8368(3) 0.15332(14) 0.0453(10) Uani 1 1 d . . .
H10A H 0.2259 0.8917 0.1416 0.054 Uiso 1 1 calc R . .
C11A C 0.23760(19) 0.7694(2) 0.12888(13) 0.0360(9) Uani 1 1 d . . .
H11B H 0.2514 0.7773 0.1010 0.043 Uiso 1 1 calc R . .
C12A C 0.23169(19) 0.6884(2) 0.14626(12) 0.0340(8) Uani 1 1 d . . .
C13A C 0.23994(19) 0.5402(2) 0.13803(13) 0.0319(8) Uani 1 1 d . . .
N1B N 0.07919(15) 0.58173(17) 0.04727(10) 0.0293(6) Uani 1 1 d . . .
H1NB H 0.0910 0.6209 0.0291 0.035 Uiso 1 1 d R . .
C1B C 0.10696(19) 0.4693(2) 0.00209(13) 0.0330(8) Uani 1 1 d . . .
H1BA H 0.1199 0.5078 -0.0184 0.040 Uiso 1 1 calc R . .
C2B C 0.1108(2) 0.3854(2) -0.00457(14) 0.0379(9) Uani 1 1 d . . .
H2BA H 0.1265 0.3653 -0.0299 0.046 Uiso 1 1 calc R . .
C3B C 0.0920(2) 0.3280(2) 0.02560(14) 0.0409(9) Uani 1 1 d . . .
H3BA H 0.0955 0.2695 0.0204 0.049 Uiso 1 1 calc R . .
C4B C 0.0690(2) 0.3540(2) 0.06186(14) 0.0391(9) Uani 1 1 d . . .
H4BA H 0.0565 0.3139 0.0818 0.047 Uiso 1 1 calc R . .
C5B C 0.06333(19) 0.4416(2) 0.07042(13) 0.0337(8) Uani 1 1 d . . .
C6B C 0.0418(2) 0.4735(2) 0.10734(14) 0.0391(9) Uani 1 1 d . . .
H6BA H 0.0296 0.4357 0.1284 0.047 Uiso 1 1 calc R . .
C7B C 0.0375(2) 0.5595(2) 0.11448(14) 0.0381(9) Uani 1 1 d . . .
C8B C 0.0163(2) 0.5941(3) 0.15212(15) 0.0495(11) Uani 1 1 d . . .
H8BA H 0.0035 0.5581 0.1738 0.059 Uiso 1 1 calc R . .
C9B C 0.0144(3) 0.6781(3) 0.15727(17) 0.0573(12) Uani 1 1 d . . .
H9BA H 0.0000 0.7008 0.1826 0.069 Uiso 1 1 calc R . .
C10B C 0.0335(2) 0.7331(3) 0.12524(16) 0.0493(11) Uani 1 1 d . . .
H10B H 0.0316 0.7920 0.1295 0.059 Uiso 1 1 calc R . .
C11B C 0.0546(2) 0.7027(2) 0.08838(14) 0.0376(9) Uani 1 1 d . . .
H11C H 0.0672 0.7397 0.0671 0.045 Uiso 1 1 calc R . .
C12B C 0.05709(19) 0.6152(2) 0.08291(13) 0.0310(8) Uani 1 1 d . . .
C13B C 0.08331(18) 0.4990(2) 0.04000(12) 0.0289(8) Uani 1 1 d . . .
O1W O 0.30574(17) 1.00549(17) 0.07799(10) 0.0562(8) Uani 1 1 d . . .
H1W1 H 0.2779 0.9684 0.0608 0.084 Uiso 1 1 d R . .
H1W2 H 0.3350 0.9831 0.1030 0.084 Uiso 1 1 d R . .
O2W O 0.40471(16) 0.42792(19) 0.07937(10) 0.0542(8) Uani 1 1 d . . .
H2W1 H 0.4040 0.4578 0.1032 0.081 Uiso 1 1 d R . .
H2W2 H 0.3930 0.3774 0.0824 0.081 Uiso 1 1 d R . .
O3W O 0.41418(19) 0.4730(2) 0.30905(11) 0.0693(10) Uani 1 1 d . . .
H3W1 H 0.4577 0.4797 0.3267 0.104 Uiso 1 1 d R . .
H3W2 H 0.4183 0.4810 0.2815 0.104 Uiso 1 1 d R . .
O5W O 0.1515(2) 0.6966(2) 0.31577(13) 0.0826(11) Uani 1 1 d . . .
H5W1 H 0.1360 0.6472 0.3075 0.124 Uiso 1 1 d R . .
H5W2 H 0.1811 0.6990 0.3442 0.124 Uiso 1 1 d R . .
O6W O 0.29278(19) 0.5467(2) 0.32145(13) 0.0843(12) Uani 1 1 d . . .
H6W1 H 0.3079 0.5754 0.3472 0.126 Uiso 1 1 d R . .
H6W2 H 0.3251 0.5254 0.3115 0.126 Uiso 1 1 d R . .
O7W O 0.37013(13) 0.82046(14) 0.00940(8) 0.0332(6) Uani 1 1 d . . .
H7W1 H 0.3305 0.8394 0.0110 0.050 Uiso 1 1 d R . .
H7W2 H 0.3918 0.8119 0.0392 0.050 Uiso 1 1 d R . .
O4W O 0.3545(2) 1.0253(2) 0.20639(13) 0.0550(10) Uani 0.80 1 d P A 1
H4W1 H 0.3771 0.9888 0.1957 0.082 Uiso 0.80 1 d PR A 1
H4W2 H 0.3089 1.0226 0.1984 0.082 Uiso 0.80 1 d PR A 1
O8W O 0.2368(3) 1.1538(3) 0.0493(2) 0.0459(15) Uani 0.50 1 d P B 1
H8W1 H 0.2664 1.1252 0.0714 0.069 Uiso 1 1 d R . .
H8W2 H 0.2123 1.1643 0.0677 0.069 Uiso 1 1 d R . .
O9W O 0.3278(3) 0.2977(4) 0.0456(2) 0.0532(15) Uani 0.50 1 d P C 1
H9W1 H 0.3033 0.2625 0.0556 0.080 Uiso 0.50 1 d PR C 1
H9W2 H 0.2982 0.3049 0.0175 0.080 Uiso 0.50 1 d PR C 1
O10W O 0.4381(4) 0.3303(5) 0.1954(3) 0.081(3) Uani 0.50 1 d P D 1
H10W H 0.4089 0.2933 0.1988 0.121 Uiso 1 1 d R . .
H10U H 0.4227 0.3765 0.2028 0.121 Uiso 1 1 d R . .
O4W' O 0.4263(7) 1.0253(7) 0.2263(4) 0.029(3) Uani 0.20 1 d P E 2
O8W' O 0.2702(3) 1.1690(3) 0.0864(2) 0.0434(13) Uani 0.50 1 d P F 2
O9W' O 0.3553(3) 0.2602(4) 0.0908(2) 0.0609(17) Uani 0.50 1 d P G 2
O11W O 0.4429(6) 0.3190(5) 0.2292(3) 0.093(3) Uani 0.50 1 d P H 2

loop_
_atom_site_aniso_label
_atom_site_aniso_U_11
_atom_site_aniso_U_22
_atom_site_aniso_U_33
_atom_site_aniso_U_23
_atom_site_aniso_U_13
_atom_site_aniso_U_12
Zn1 0.0328(2) 0.0304(2) 0.0225(2) -0.00138(17) 0.01398(17) -0.00098(18)
O1 0.0262(13) 0.0344(13) 0.0246(12) -0.0014(10) 0.0108(10) -0.0017(10)
O2 0.0253(14) 0.0525(17) 0.0332(14) 0.0012(11) 0.0122(11) 0.0047(12)
O3 0.0311(14) 0.0364(14) 0.0266(13) -0.0004(10) 0.0139(11) -0.0026(11)
O4 0.0309(16) 0.0594(18) 0.0324(15) -0.0111(13) 0.0060(13) 0.0015(13)
O5 0.0509(17) 0.0376(14) 0.0250(13) -0.0051(10) 0.0200(12) -0.0021(12)
O6 0.0362(15) 0.0293(12) 0.0239(12) 0.0027(10) 0.0146(11) -0.0004(11)
O7 0.0417(16) 0.0268(13) 0.0332(14) 0.0026(10) 0.0154(12) 0.0034(11)
O8 0.0408(15) 0.0305(13) 0.0253(13) -0.0025(10) 0.0152(12) -0.0017(11)
O9 0.0484(17) 0.0295(13) 0.0284(13) 0.0061(10) 0.0139(12) 0.0000(11)
O10 0.0580(18) 0.0369(14) 0.0226(12) 0.0013(10) 0.0210(13) 0.0154(12)
N1 0.0287(17) 0.0228(14) 0.0267(15) 0.0002(11) 0.0109(13) -0.0018(12)
N2 0.0256(16) 0.0238(14) 0.0241(14) 0.0012(11) 0.0091(13) -0.0014(12)
C1 0.031(2) 0.0177(16) 0.0272(17) 0.0025(13) 0.0133(16) 0.0021(14)
C2 0.036(2) 0.0218(17) 0.0296(18) 0.0006(14) 0.0176(17) 0.0026(14)
C3 0.049(2) 0.0188(17) 0.0258(18) -0.0031(13) 0.0198(18) -0.0035(15)
C4 0.037(2) 0.0237(18) 0.0243(18) -0.0019(13) 0.0076(16) -0.0016(15)
C5 0.029(2) 0.0236(17) 0.0225(17) -0.0001(13) 0.0079(15) 0.0010(14)
C6 0.035(2) 0.0249(18) 0.0248(17) 0.0004(13) 0.0137(16) 0.0003(14)
C7 0.038(2) 0.0279(18) 0.0277(19) -0.0005(14) 0.0141(18) -0.0016(16)
C8 0.0216(18) 0.0262(18) 0.0240(17) 0.0037(13) 0.0079(14) 0.0018(13)
C9 0.029(2) 0.0265(17) 0.0270(18) -0.0013(14) 0.0099(16) 0.0053(14)
C10 0.030(2) 0.037(2) 0.0202(16) 0.0006(14) 0.0116(15) 0.0077(15)
C11 0.0235(18) 0.0323(18) 0.0210(16) 0.0046(14) 0.0061(14) 0.0078(15)
C12 0.0232(18) 0.0310(19) 0.0221(17) 0.0044(13) 0.0092(15) 0.0014(14)
C13 0.0232(18) 0.0347(19) 0.0225(16) 0.0078(15) 0.0067(14) -0.0001(15)
C14 0.0224(18) 0.0281(18) 0.0261(18) 0.0023(14) 0.0070(15) 0.0004(14)
N1A 0.0261(17) 0.0432(18) 0.0248(15) 0.0020(13) 0.0103(13) 0.0020(13)
C1A 0.023(2) 0.045(2) 0.042(2) 0.0055(17) 0.0127(18) 0.0034(16)
C2A 0.032(2) 0.041(2) 0.057(3) 0.0016(19) 0.013(2) 0.0045(18)
C3A 0.039(3) 0.049(3) 0.065(3) 0.023(2) 0.021(2) 0.009(2)
C4A 0.044(3) 0.061(3) 0.052(3) 0.023(2) 0.023(2) 0.007(2)
C5A 0.030(2) 0.051(2) 0.036(2) 0.0151(18) 0.0147(18) 0.0081(17)
C6A 0.037(2) 0.073(3) 0.029(2) 0.008(2) 0.0124(19) 0.009(2)
C7A 0.030(2) 0.064(3) 0.0270(19) 0.0007(18) 0.0084(17) 0.0100(19)
C8A 0.052(3) 0.070(3) 0.029(2) -0.003(2) 0.014(2) 0.010(2)
C9A 0.050(3) 0.065(3) 0.037(2) -0.015(2) 0.007(2) 0.012(2)
C10A 0.051(3) 0.034(2) 0.035(2) -0.0039(18) -0.0081(19) 0.0022(19)
C11A 0.029(2) 0.046(2) 0.0293(19) 0.0022(17) 0.0046(17) -0.0009(17)
C12A 0.0204(19) 0.051(2) 0.0249(18) 0.0025(16) 0.0001(15) 0.0038(16)
C13A 0.0223(19) 0.041(2) 0.0317(19) 0.0027(16) 0.0072(16) -0.0014(15)
N1B 0.0278(17) 0.0284(16) 0.0318(16) 0.0077(12) 0.0098(14) -0.0003(12)
C1B 0.029(2) 0.036(2) 0.033(2) 0.0047(15) 0.0088(17) -0.0050(16)
C2B 0.034(2) 0.041(2) 0.039(2) -0.0047(17) 0.0115(18) -0.0013(17)
C3B 0.043(2) 0.028(2) 0.052(2) 0.0007(17) 0.015(2) -0.0041(17)
C4B 0.046(3) 0.026(2) 0.046(2) 0.0098(16) 0.017(2) -0.0019(16)
C5B 0.028(2) 0.035(2) 0.038(2) 0.0070(16) 0.0110(17) -0.0014(16)
C6B 0.037(2) 0.035(2) 0.048(2) 0.0125(17) 0.019(2) -0.0021(17)
C7B 0.033(2) 0.040(2) 0.046(2) 0.0071(18) 0.0190(19) 0.0009(17)
C8B 0.056(3) 0.051(3) 0.054(3) 0.007(2) 0.036(2) 0.003(2)
C9B 0.064(3) 0.060(3) 0.062(3) -0.004(2) 0.039(3) 0.012(2)
C10B 0.052(3) 0.039(2) 0.061(3) 0.000(2) 0.024(2) 0.009(2)
C11B 0.038(2) 0.033(2) 0.042(2) -0.0029(17) 0.0136(19) -0.0021(17)
C12B 0.0241(19) 0.032(2) 0.036(2) 0.0070(15) 0.0083(16) 0.0015(15)
C13B 0.0207(18) 0.0312(19) 0.0310(19) 0.0027(15) 0.0032(15) -0.0017(15)
O1W 0.070(2) 0.0436(17) 0.0437(17) -0.0068(13) 0.0034(16) 0.0106(15)
O2W 0.064(2) 0.0606(19) 0.0472(17) -0.0214(14) 0.0307(16) -0.0051(16)
O3W 0.088(3) 0.075(2) 0.0510(19) 0.0004(16) 0.0302(19) -0.0245(19)
O5W 0.077(3) 0.082(3) 0.087(3) 0.023(2) 0.024(2) 0.006(2)
O6W 0.070(3) 0.109(3) 0.079(3) -0.038(2) 0.031(2) -0.019(2)
O7W 0.0350(15) 0.0402(15) 0.0265(13) 0.0077(10) 0.0127(11) 0.0024(11)
O4W 0.063(3) 0.049(2) 0.056(2) -0.0128(18) 0.023(2) 0.0003(19)
O8W 0.045(4) 0.046(3) 0.059(4) 0.015(3) 0.034(3) 0.011(3)
O9W 0.065(4) 0.053(4) 0.046(4) -0.007(3) 0.024(3) -0.019(3)
O10W 0.067(5) 0.031(4) 0.148(9) -0.025(5) 0.039(6) 0.006(3)
O4W' 0.040(8) 0.037(7) 0.015(6) -0.005(5) 0.015(6) -0.008(6)
O8W' 0.038(3) 0.035(3) 0.066(4) 0.001(3) 0.029(3) -0.003(3)
O9W' 0.059(4) 0.052(4) 0.075(5) -0.012(3) 0.025(4) 0.003(3)
O11W 0.146(9) 0.040(4) 0.073(6) -0.002(4) 0.011(6) -0.006(4)

loop_
_atom_type_symbol
_atom_type_description
_atom_type_scat_dispersion_real
_atom_type_scat_dispersion_imag
_atom_type_scat_source
C C 0.0033 0.0016 'International Tables Vol C Tables 4.2.6.8 and 6.1.1.4'
H H 0.0000 0.0000 'International Tables Vol C Tables 4.2.6.8 and 6.1.1.4'
N N 0.0061 0.0033 'International Tables Vol C Tables 4.2.6.8 and 6.1.1.4'
O O 0.0106 0.0060 'International Tables Vol C Tables 4.2.6.8 and 6.1.1.4'
Zn Zn 0.2839 1.4301 'International Tables Vol C Tables 4.2.6.8 and 6.1.1.4'

loop_
_geom_angle_atom_site_label_1
_geom_angle_atom_site_label_2
_geom_angle_atom_site_label_3
_geom_angle
N1 Zn1 N2 176.89(11)
N1 Zn1 O8 105.51(9)
N2 Zn1 O8 76.75(9)
N1 Zn1 O1 76.75(10)
N2 Zn1 O1 105.29(10)
O8 Zn1 O1 95.58(9)
N1 Zn1 O6 101.88(9)
N2 Zn1 O6 75.80(9)
O8 Zn1 O6 152.54(8)
O1 Zn1 O6 92.40(9)
N1 Zn1 O3 75.72(10)
N2 Zn1 O3 102.18(10)
O8 Zn1 O3 92.46(9)
O1 Zn1 O3 152.46(8)
O6 Zn1 O3 92.47(9)
C6 O1 Zn1 114.5(2)
C7 O3 Zn1 114.5(2)
C3 O5 H5 108.3
C13 O6 Zn1 114.7(2)
C14 O8 Zn1 115.0(2)
C10 O10 H10 114.4
C5 N1 C1 120.6(3)
C5 N1 Zn1 120.5(2)
C1 N1 Zn1 119.0(2)
C8 N2 C12 120.1(3)
C8 N2 Zn1 120.5(2)
C12 N2 Zn1 119.4(2)
N1 C1 C2 121.0(3)
N1 C1 C6 114.0(3)
C2 C1 C6 125.0(3)
C1 C2 C3 118.8(3)
C1 C2 H2A 120.6
C3 C2 H2A 120.6
O5 C3 C4 118.2(3)
O5 C3 C2 122.7(3)
C4 C3 C2 119.1(3)
C5 C4 C3 118.7(3)
C5 C4 H4A 120.7
C3 C4 H4A 120.7
N1 C5 C4 121.8(3)
N1 C5 C7 113.4(3)
C4 C5 C7 124.8(3)
O2 C6 O1 125.4(3)
O2 C6 C1 118.8(3)
O1 C6 C1 115.8(3)
O4 C7 O3 125.8(3)
O4 C7 C5 118.2(3)
O3 C7 C5 115.9(3)
N2 C8 C9 122.7(3)
N2 C8 C13 113.2(3)
C9 C8 C13 124.1(3)
C8 C9 C10 117.3(3)
C8 C9 H9A 121.4
C10 C9 H9A 121.4
O10 C10 C11 123.0(3)
O10 C10 C9 117.0(3)
C11 C10 C9 120.0(3)
C12 C11 C10 118.1(3)
C12 C11 H11A 121.0
C10 C11 H11A 121.0
N2 C12 C11 121.8(3)
N2 C12 C14 113.1(3)
C11 C12 C14 125.0(3)
O7 C13 O6 126.5(3)
O7 C13 C8 117.8(3)
O6 C13 C8 115.6(3)
O9 C14 O8 126.0(3)
O9 C14 C12 118.4(3)
O8 C14 C12 115.6(3)
C13A N1A C12A 124.5(3)
C13A N1A H1NA 115.8
C12A N1A H1NA 118.0
C2A C1A C13A 120.0(4)
C2A C1A H1AA 120.0
C13A C1A H1AA 120.0
C1A C2A C3A 121.3(4)
C1A C2A H2AA 119.3
C3A C2A H2AA 119.3
C4A C3A C2A 119.7(4)
C4A C3A H3AA 120.2
C2A C3A H3AA 120.2
C3A C4A C5A 121.3(4)
C3A C4A H4AA 119.3
C5A C4A H4AA 119.3
C6A C5A C4A 123.7(3)
C6A C5A C13A 118.2(3)
C4A C5A C13A 118.0(4)
C7A C6A C5A 121.1(3)
C7A C6A H6AA 119.4
C5A C6A H6AA 119.4
C6A C7A C12A 119.4(4)
C6A C7A C8A 123.1(4)
C12A C7A C8A 117.4(4)
C9A C8A C7A 120.6(4)
C9A C8A H8AA 119.7
C7A C8A H8AA 119.7
C8A C9A C10A 120.2(4)
C8A C9A H9AA 119.9
C10A C9A H9AA 119.9
C11A C10A C9A 122.6(4)
C11A C10A H10A 118.7
C9A C10A H10A 118.7
C10A C11A C12A 118.1(3)
C10A C11A H11B 121.0
C12A C11A H11B 121.0
N1A C12A C11A 121.1(3)
N1A C12A C7A 117.9(3)
C11A C12A C7A 121.0(3)
N1A C13A C1A 121.5(3)
N1A C13A C5A 118.8(3)
C1A C13A C5A 119.7(3)
C13B N1B C12B 123.8(3)
C13B N1B H1NB 123.1
C12B N1B H1NB 113.1
C2B C1B C13B 119.3(3)
C2B C1B H1BA 120.4
C13B C1B H1BA 120.4
C1B C2B C3B 120.8(3)
C1B C2B H2BA 119.6
C3B C2B H2BA 119.6
C4B C3B C2B 121.4(3)
C4B C3B H3BA 119.3
C2B C3B H3BA 119.3
C3B C4B C5B 120.3(3)
C3B C4B H4BA 119.9
C5B C4B H4BA 119.9
C6B C5B C13B 118.3(3)
C6B C5B C4B 123.9(3)
C13B C5B C4B 117.7(3)
C5B C6B C7B 121.9(3)
C5B C6B H6BA 119.1
C7B C6B H6BA 119.1
C6B C7B C8B 123.3(3)
C6B C7B C12B 118.2(3)
C8B C7B C12B 118.5(4)
C9B C8B C7B 120.1(4)
C9B C8B H8BA 120.0
C7B C8B H8BA 120.0
C8B C9B C10B 120.9(4)
C8B C9B H9BA 119.5
C10B C9B H9BA 119.5
C11B C10B C9B 121.2(4)
C11B C10B H10B 119.4
C9B C10B H10B 119.4
C10B C11B C12B 118.2(4)
C10B C11B H11C 120.9
C12B C11B H11C 120.9
N1B C12B C11B 120.4(3)
N1B C12B C7B 118.5(3)
C11B C12B C7B 121.1(3)
N1B C13B C1B 120.3(3)
N1B C13B C5B 119.3(3)
C1B C13B C5B 120.4(3)
H1W1 O1W H1W2 110.1
H2W1 O2W H2W2 111.6
H3W1 O3W H3W2 100.1
H5W1 O5W H5W2 112.8
H6W1 O6W H6W2 115.9
H7W1 O7W H7W2 99.2
H4W1 O4W H4W2 119.5
H8W1 O8W H8W2 90.1
H9W1 O9W H9W2 97.9
H10W O10W H10U 105.1
H8W1 O8W' H8W2 76.7
H10W O11W H10U 75.4

loop_
_geom_bond_atom_site_label_1
_geom_bond_atom_site_label_2
_geom_bond_distance
Zn1 N1 2.002(3)
Zn1 N2 2.005(3)
Zn1 O8 2.175(2)
Zn1 O1 2.180(2)
Zn1 O6 2.212(2)
Zn1 O3 2.218(2)
O1 C6 1.267(4)
O2 C6 1.244(4)
O3 C7 1.258(4)
O4 C7 1.247(4)
O5 C3 1.336(4)
O5 H5 0.8499
O6 C13 1.255(4)
O7 C13 1.254(4)
O8 C14 1.263(4)
O9 C14 1.235(4)
O10 C10 1.349(4)
O10 H10 0.8496
N1 C5 1.332(4)
N1 C1 1.335(4)
N2 C8 1.327(4)
N2 C12 1.338(4)
C1 C2 1.389(4)
C1 C6 1.506(5)
C2 C3 1.393(5)
C2 H2A 0.9500
C3 C4 1.389(5)
C4 C5 1.379(4)
C4 H4A 0.9500
C5 C7 1.514(5)
C8 C9 1.371(4)
C8 C13 1.526(4)
C9 C10 1.407(5)
C9 H9A 0.9500
C10 C11 1.387(5)
C11 C12 1.376(4)
C11 H11A 0.9500
C12 C14 1.523(5)
N1A C13A 1.345(4)
N1A C12A 1.351(5)
N1A H1NA 0.9004
C1A C2A 1.362(5)
C1A C13A 1.402(5)
C1A H1AA 0.9500
C2A C3A 1.414(5)
C2A H2AA 0.9500
C3A C4A 1.351(6)
C3A H3AA 0.9500
C4A C5A 1.421(6)
C4A H4AA 0.9500
C5A C6A 1.390(6)
C5A C13A 1.429(5)
C6A C7A 1.384(6)
C6A H6AA 0.9500
C7A C12A 1.423(5)
C7A C8A 1.431(6)
C8A C9A 1.363(6)
C8A H8AA 0.9500
C9A C10A 1.380(6)
C9A H9AA 0.9500
C10A C11A 1.374(5)
C10A H10A 0.9500
C11A C12A 1.407(5)
C11A H11B 0.9500
N1B C13B 1.342(4)
N1B C12B 1.366(4)
N1B H1NB 0.9002
C1B C2B 1.357(5)
C1B C13B 1.420(5)
C1B H1BA 0.9500
C2B C3B 1.405(5)
C2B H2BA 0.9500
C3B C4B 1.351(5)
C3B H3BA 0.9500
C4B C5B 1.430(5)
C4B H4BA 0.9500
C5B C6B 1.383(5)
C5B C13B 1.421(5)
C6B C7B 1.393(5)
C6B H6BA 0.9500
C7B C8B 1.414(5)
C7B C12B 1.424(5)
C8B C9B 1.349(6)
C8B H8BA 0.9500
C9B C10B 1.423(6)
C9B H9BA 0.9500
C10B C11B 1.368(5)
C10B H10B 0.9500
C11B C12B 1.406(5)
C11B H11C 0.9500
O1W H1W1 0.8498
O1W H1W2 0.8501
O2W H2W1 0.8501
O2W H2W2 0.8501
O3W H3W1 0.8500
O3W H3W2 0.8499
O5W H5W1 0.8502
O5W H5W2 0.8500
O6W H6W1 0.8499
O6W H6W2 0.8499
O7W H7W1 0.8502
O7W H7W2 0.8500
O4W H4W1 0.8500
O4W H4W2 0.8499
O8W H8W1 0.8499
O8W H8W2 0.8500
O9W H9W1 0.8500
O9W H9W2 0.8502
O10W H10W 0.8501
O10W H10U 0.8501
O4W' H4W1 1.2308
O8W' H8W1 0.8146
O8W' H8W2 1.0922
O9W' H9W1 1.1948
O11W H10W 1.0125
O11W H10U 1.1830

loop_
_geom_hbond_atom_site_label_D
_geom_hbond_atom_site_label_H
_geom_hbond_atom_site_label_A
_geom_hbond_distance_DH
_geom_hbond_distance_HA
_geom_hbond_distance_DA
_geom_hbond_angle_DHA
_geom_hbond_site_symmetry_A
O5 H5 O2W 0.85 1.699 2.544(4) 172 5_665
O10 H10 O1 0.85 1.795 2.604(4) 159 2_655
N1A H1NA O3 0.90 1.785 2.681(4) 173 1_555
N1B H1NB O7W 0.90 1.813 2.694(4) 166 7_565
O1W H1W1 O4 0.85 1.963 2.777(4) 160 7_565
O1W H1W2 O7 0.85 1.969 2.800(4) 166 1_555
O2W H2W1 O8 0.85 1.902 2.714(4) 159 1_555
O2W H2W2 O9W 0.85 1.880 2.568(7) 138 1_555
O3W H3W1 O8 0.85 2.363 3.153(5) 155 2_655
O3W H3W2 O9 0.85 1.915 2.756(4) 170 1_555
O4W H4W1 O7 0.85 2.070 2.888(5) 161 1_555
O4W H4W2 O6W 0.85 1.930 2.762(6) 166 4_555
O5W H5W1 O4W 0.85 2.005 2.799(6) 155 4_545
O5W H5W2 O8W' 0.85 2.011 2.822(7) 159 4_545
O6W H6W1 O2 0.85 2.066 2.899(5) 167 2_655
O6W H6W2 O3W 0.85 1.958 2.782(6) 163 1_555
O7W H7W1 O4 0.85 1.882 2.732(4) 178 7_565
O7W H7W2 O6 0.85 1.944 2.786(3) 170 1_555
O8W H8W1 O1W 0.85 2.044 2.718(7) 136 1_555
O8W H8W2 O2 0.85 1.976 2.767(6) 155 3_455
O9W H9W1 O8W 0.85 2.140 2.931(8) 154 1_545
O9W H9W2 O8W 0.85 1.977 2.772(8) 158 7_565
O10W H10W O5W 0.85 1.907 2.714(9) 158 4_545
O10W H10U O9 0.85 1.935 2.762(9) 164 1_555

loop_
_geom_torsion_atom_site_label_1
_geom_torsion_atom_site_label_2
_geom_torsion_atom_site_label_3
_geom_torsion_atom_site_label_4
_geom_torsion
N1 Zn1 O1 C6 1.7(2)
N2 Zn1 O1 C6 -175.9(2)
O8 Zn1 O1 C6 106.3(2)
O6 Zn1 O1 C6 -100.0(2)
O3 Zn1 O1 C6 0.0(3)
N1 Zn1 O3 C7 0.6(2)
N2 Zn1 O3 C7 178.3(2)
O8 Zn1 O3 C7 -104.8(2)
O1 Zn1 O3 C7 2.3(3)
O6 Zn1 O3 C7 102.3(2)
N1 Zn1 O6 C13 177.1(2)
N2 Zn1 O6 C13 -0.8(2)
O8 Zn1 O6 C13 1.0(3)
O1 Zn1 O6 C13 -105.9(2)
O3 Zn1 O6 C13 101.2(2)
N1 Zn1 O8 C14 -176.4(2)
N2 Zn1 O8 C14 1.4(2)
O1 Zn1 O8 C14 105.8(2)
O6 Zn1 O8 C14 -0.4(4)
O3 Zn1 O8 C14 -100.6(2)
N2 Zn1 N1 C5 -49(2)
O8 Zn1 N1 C5 87.5(2)
O1 Zn1 N1 C5 179.7(3)
O6 Zn1 N1 C5 -90.6(2)
O3 Zn1 N1 C5 -1.1(2)
N2 Zn1 N1 C1 130(2)
O8 Zn1 N1 C1 -93.5(2)
O1 Zn1 N1 C1 -1.3(2)
O6 Zn1 N1 C1 88.4(2)
O3 Zn1 N1 C1 177.9(2)
N1 Zn1 N2 C8 -44(2)
O8 Zn1 N2 C8 179.0(3)
O1 Zn1 N2 C8 86.8(3)
O6 Zn1 N2 C8 -1.8(2)
O3 Zn1 N2 C8 -91.3(3)
N1 Zn1 N2 C12 138(2)
O8 Zn1 N2 C12 1.3(2)
O1 Zn1 N2 C12 -91.0(2)
O6 Zn1 N2 C12 -179.6(3)
O3 Zn1 N2 C12 90.9(2)
C5 N1 C1 C2 -0.7(5)
Zn1 N1 C1 C2 -179.7(2)
C5 N1 C1 C6 179.8(3)
Zn1 N1 C1 C6 0.8(4)
N1 C1 C2 C3 -0.5(5)
C6 C1 C2 C3 179.0(3)
C1 C2 C3 O5 -179.7(3)
C1 C2 C3 C4 0.3(5)
O5 C3 C4 C5 -179.0(3)
C2 C3 C4 C5 1.0(5)
C1 N1 C5 C4 2.1(5)
Zn1 N1 C5 C4 -178.9(2)
C1 N1 C5 C7 -177.7(3)
Zn1 N1 C5 C7 1.3(4)
C3 C4 C5 N1 -2.2(5)
C3 C4 C5 C7 177.5(3)
Zn1 O1 C6 O2 177.0(3)
Zn1 O1 C6 C1 -1.8(3)
N1 C1 C6 O2 -178.1(3)
C2 C1 C6 O2 2.5(5)
N1 C1 C6 O1 0.7(4)
C2 C1 C6 O1 -178.7(3)
Zn1 O3 C7 O4 -178.5(3)
Zn1 O3 C7 C5 -0.2(4)
N1 C5 C7 O4 177.7(3)
C4 C5 C7 O4 -2.0(5)
N1 C5 C7 O3 -0.7(4)
C4 C5 C7 O3 179.6(3)
C12 N2 C8 C9 1.3(5)
Zn1 N2 C8 C9 -176.4(3)
C12 N2 C8 C13 -178.5(3)
Zn1 N2 C8 C13 3.7(4)
N2 C8 C9 C10 -0.2(5)
C13 C8 C9 C10 179.6(3)
C8 C9 C10 O10 177.7(3)
C8 C9 C10 C11 -1.3(5)
O10 C10 C11 C12 -177.2(3)
C9 C10 C11 C12 1.8(5)
C8 N2 C12 C11 -0.9(5)
Zn1 N2 C12 C11 176.9(2)
C8 N2 C12 C14 179.0(3)
Zn1 N2 C12 C14 -3.2(4)
C10 C11 C12 N2 -0.7(5)
C10 C11 C12 C14 179.5(3)
Zn1 O6 C13 O7 -177.6(3)
Zn1 O6 C13 C8 2.8(4)
N2 C8 C13 O7 176.1(3)
C9 C8 C13 O7 -3.8(5)
N2 C8 C13 O6 -4.2(4)
C9 C8 C13 O6 175.9(3)
Zn1 O8 C14 O9 177.1(3)
Zn1 O8 C14 C12 -3.4(4)
N2 C12 C14 O9 -176.1(3)
C11 C12 C14 O9 3.8(5)
N2 C12 C14 O8 4.4(4)
C11 C12 C14 O8 -175.8(3)
C13A C1A C2A C3A 1.0(6)
C1A C2A C3A C4A -0.1(6)
C2A C3A C4A C5A -0.9(7)
C3A C4A C5A C6A -178.7(4)
C3A C4A C5A C13A 1.1(6)
C4A C5A C6A C7A -179.9(4)
C13A C5A C6A C7A 0.3(6)
C5A C6A C7A C12A 1.3(6)
C5A C6A C7A C8A 179.2(4)
C6A C7A C8A C9A -178.5(4)
C12A C7A C8A C9A -0.6(6)
C7A C8A C9A C10A 1.1(7)
C8A C9A C10A C11A -1.3(7)
C9A C10A C11A C12A 1.0(6)
C13A N1A C12A C11A -179.6(3)
C13A N1A C12A C7A 0.3(5)
C10A C11A C12A N1A 179.5(3)
C10A C11A C12A C7A -0.4(5)
C6A C7A C12A N1A -1.6(5)
C8A C7A C12A N1A -179.6(3)
C6A C7A C12A C11A 178.2(4)
C8A C7A C12A C11A 0.2(5)
C12A N1A C13A C1A -179.9(3)
C12A N1A C13A C5A 1.3(5)
C2A C1A C13A N1A -179.6(3)
C2A C1A C13A C5A -0.8(5)
C6A C5A C13A N1A -1.6(5)
C4A C5A C13A N1A 178.6(3)
C6A C5A C13A C1A 179.6(4)
C4A C5A C13A C1A -0.2(5)
C13B C1B C2B C3B -0.2(6)
C1B C2B C3B C4B 0.5(6)
C2B C3B C4B C5B 0.0(6)
C3B C4B C5B C6B -178.5(4)
C3B C4B C5B C13B -0.6(6)
C13B C5B C6B C7B 1.7(6)
C4B C5B C6B C7B 179.6(4)
C5B C6B C7B C8B -179.4(4)
C5B C6B C7B C12B -0.9(6)
C6B C7B C8B C9B 179.1(4)
C12B C7B C8B C9B 0.6(6)
C7B C8B C9B C10B -0.1(7)
C8B C9B C10B C11B -0.2(7)
C9B C10B C11B C12B -0.1(6)
C13B N1B C12B C11B 179.7(3)
C13B N1B C12B C7B 0.3(5)
C10B C11B C12B N1B -178.7(3)
C10B C11B C12B C7B 0.6(6)
C6B C7B C12B N1B -0.1(5)
C8B C7B C12B N1B 178.5(3)
C6B C7B C12B C11B -179.4(4)
C8B C7B C12B C11B -0.9(6)
C12B N1B C13B C1B -179.9(3)
C12B N1B C13B C5B 0.5(5)
C2B C1B C13B N1B 179.9(3)
C2B C1B C13B C5B -0.5(5)
C6B C5B C13B N1B -1.4(5)
C4B C5B C13B N1B -179.5(3)
C6B C5B C13B C1B 179.0(3)
C4B C5B C13B C1B 0.9(5)
